data_2209452
loop_
_publ_author_name
'Liang-Ce Rong'
'Xiao-Yue Li'
'Hai-Ying Wang'
'Chang-Sheng Yao'
'Da-Qing Shi'

_publ_section_title
;
 2-Amino-5,6,7,8-tetrahydro-4-<i>p</i>-tolylnaphthalene-1,3-dicarbonitrile
;
_journal_coeditor_code CI2079
_journal_issue 7
_journal_name_full 'Acta Crystallographica Section E'
_journal_page_first o3004
_journal_page_last o3006
_journal_paper_doi 10.1107/S1600536806023208
_journal_volume 62
_journal_year 2006
_chemical_formula_iupac 'C19 H17 N3'
_chemical_formula_moiety 'C19 H17 N3'
_chemical_formula_sum 'C19 H17 N3'
_chemical_formula_weight 287.36
_chemical_name_systematic
;
2-amino-5,6,7,8-tetrahydro-4-p-tolylnaphthalene-1,3-dicarbonitrile
;
_space_group_IT_number 15
_symmetry_cell_setting monoclinic
_symmetry_space_group_name_Hall '-C 2yc'
_symmetry_space_group_name_H-M 'C 1 2/c 1'
_atom_sites_solution_hydrogens geom
_atom_sites_solution_primary direct
_atom_sites_solution_secondary difmap
_cell_angle_alpha 90.00
_cell_angle_beta 105.955(5)
_cell_angle_gamma 90.00
_cell_formula_units_Z 8
_cell_length_a 22.837(6)
_cell_length_b 7.906(2)
_cell_length_c 17.920(4)
_cell_measurement_reflns_used 1184
_cell_measurement_temperature 294(2)
_cell_measurement_theta_max 21.33
_cell_measurement_theta_min 2.74
_cell_volume 3110.8(13)
_computing_cell_refinement 'SAINT (Bruker, 1999)'
_computing_data_collection 'SMART (Bruker, 1998)'
_computing_data_reduction SAINT
_computing_molecular_graphics 'SHELXTL (Bruker, 1999)'
_computing_publication_material SHELXTL
_computing_structure_refinement 'SHELXL97 (Sheldrick, 1997)'
_computing_structure_solution 'SHELXS97 (Sheldrick, 1997)'
_diffrn_ambient_temperature 294(2)
_diffrn_measured_fraction_theta_full 0.999
_diffrn_measured_fraction_theta_max 0.999
_diffrn_measurement_device_type 'Bruker SMART CCD area-detector'
_diffrn_measurement_method '\f and \w'
_diffrn_radiation_monochromator graphite
_diffrn_radiation_source 'fine-focus sealed tube'
_diffrn_radiation_type MoK\a
_diffrn_radiation_wavelength 0.71073
_diffrn_reflns_av_R_equivalents 0.0465
_diffrn_reflns_av_sigmaI/netI 0.0543
_diffrn_reflns_limit_h_max 26
_diffrn_reflns_limit_h_min -27
_diffrn_reflns_limit_k_max 8
_diffrn_reflns_limit_k_min -9
_diffrn_reflns_limit_l_max 21
_diffrn_reflns_limit_l_min -12
_diffrn_reflns_number 7651
_diffrn_reflns_theta_full 25.00
_diffrn_reflns_theta_max 25.00
_diffrn_reflns_theta_min 2.36
_diffrn_standards_decay_% 0
_diffrn_standards_interval_count 0
_diffrn_standards_number 0
_exptl_absorpt_coefficient_mu 0.074
_exptl_absorpt_correction_T_max 0.994
_exptl_absorpt_correction_T_min 0.972
_exptl_absorpt_correction_type multi-scan
_exptl_absorpt_process_details '(SADABS; Sheldrick, 1996)'
_exptl_crystal_colour colourless
_exptl_crystal_density_diffrn 1.227
_exptl_crystal_density_method 'not measured'
_exptl_crystal_description Plate
_exptl_crystal_F_000 1216
_exptl_crystal_size_max 0.24
_exptl_crystal_size_mid 0.20
_exptl_crystal_size_min 0.08
_refine_diff_density_max 0.186
_refine_diff_density_min -0.159
_refine_ls_extinction_method none
_refine_ls_goodness_of_fit_ref 0.998
_refine_ls_hydrogen_treatment mixed
_refine_ls_matrix_type full
_refine_ls_number_parameters 227
_refine_ls_number_reflns 2752
_refine_ls_number_restraints 10
_refine_ls_restrained_S_all 1.001
_refine_ls_R_factor_all 0.1233
_refine_ls_R_factor_gt 0.0489
_refine_ls_shift/su_max 0.001
_refine_ls_shift/su_mean 0.000
_refine_ls_structure_factor_coef Fsqd
_refine_ls_weighting_details 'calc w=1/[\s^2^(Fo^2^)+(0.0708P)^2^+0.4798P] where P=(Fo^2^+2Fc^2^)/3'
_refine_ls_weighting_scheme calc
_refine_ls_wR_factor_gt 0.1177
_refine_ls_wR_factor_ref 0.1572
_reflns_number_gt 1327
_reflns_number_total 2752
_reflns_threshold_expression I>2\s(I)
_cod_data_source_file ci2079.cif
_cod_data_source_block I
_cod_depositor_comments
;
The following automatic conversions were performed:
'_symmetry_cell_setting' value 'Monoclinic' changed to 'monoclinic'
according to '/home/saulius/struct/CIF-dictionaries/cif_core.dic'
dictionary named 'cif_core.dic' version 2.4.1 from 2010-06-29.

Automatic conversion script
Id: cif_fix_enum 1527 2010-12-29 10:47:43Z saulius 

The following automatic conversions were performed:

'_symmetry_cell_setting' value 'Monoclinic' changed to 'monoclinic'
according to /home/saulius/struct/CIF-dictionaries/cif_core.dic
dictionary named 'cif_core.dic' version 2.4.1 from 2010-06-29.

Automatic conversion script
Id: cif_fix_values 1715 2011-07-08 13:25:40Z adriana 
;
_cod_original_cell_volume 3110.7(14)
_cod_original_sg_symbol_H-M 'C 2/c'
_cod_database_code 2209452
_cod_database_fobs_code 2209452

loop_
_symmetry_equiv_pos_as_xyz
'x, y, z'
'-x, y, -z+1/2'
'x+1/2, y+1/2, z'
'-x+1/2, y+1/2, -z+1/2'
'-x, -y, -z'
'x, -y, z-1/2'
'-x+1/2, -y+1/2, -z'
'x+1/2, -y+1/2, z-1/2'

loop_
_atom_site_type_symbol
_atom_site_label
_atom_site_fract_x
_atom_site_fract_y
_atom_site_fract_z
_atom_site_U_iso_or_equiv
_atom_site_adp_type
_atom_site_calc_flag
_atom_site_refinement_flags
_atom_site_occupancy
_atom_site_disorder_assembly
_atom_site_disorder_group
N N1 0.23869(12) 0.3183(4) 0.07116(14) 0.0797(9) Uani d . 1 . .
N N2 0.11484(13) 0.2528(3) -0.10063(15) 0.0593(7) Uani d . 1 . .
N N3 -0.04379(11) 0.2146(3) -0.19567(14) 0.0757(8) Uani d . 1 . .
C C1 0.09492(11) 0.2774(3) 0.09710(13) 0.0434(7) Uani d . 1 . .
C C2 0.12202(11) 0.2754(3) 0.03559(14) 0.0452(7) Uani d . 1 . .
C C3 0.08756(11) 0.2571(3) -0.04203(14) 0.0442(7) Uani d . 1 . .
C C4 0.02418(11) 0.2435(3) -0.05495(14) 0.0443(7) Uani d . 1 . .
C C5 -0.00350(11) 0.2471(3) 0.00609(14) 0.0417(6) Uani d . 1 A .
C C6 -0.07189(11) 0.2307(4) -0.01321(14) 0.0546(8) Uani d D 1 . .
H H6A -0.0847 0.1388 -0.0499 0.065 Uiso calc PR 0.487(10) A 1
H H6B -0.0902 0.3340 -0.0384 0.065 Uiso calc PR 0.487(10) A 1
H H6C -0.0828 0.1162 -0.0288 0.065 Uiso d PR 0.513(10) A 2
H H6D -0.0900 0.3027 -0.0566 0.065 Uiso d PR 0.513(10) A 2
C C7 -0.0959(4) 0.1977(13) 0.0569(4) 0.057(3) Uani d PD 0.487(10) A 1
H H7A -0.0894 0.0800 0.0722 0.068 Uiso calc PR 0.487(10) A 1
H H7B -0.1393 0.2200 0.0433 0.068 Uiso calc PR 0.487(10) A 1
C C8 -0.0632(3) 0.3113(12) 0.1251(4) 0.054(2) Uani d PD 0.487(10) A 1
H H8A -0.0687 0.4291 0.1096 0.065 Uiso calc PR 0.487(10) A 1
H H8B -0.0804 0.2941 0.1683 0.065 Uiso calc PR 0.487(10) A 1
C C7' -0.0985(3) 0.2749(13) 0.0529(4) 0.053(3) Uani d PD 0.513(10) A 2
H H7'A -0.1399 0.2332 0.0412 0.063 Uiso calc PR 0.513(10) A 2
H H7'B -0.0996 0.3969 0.0581 0.063 Uiso calc PR 0.513(10) A 2
C C8' -0.0611(3) 0.1983(14) 0.1292(3) 0.058(2) Uani d PD 0.513(10) A 2
H H8'A -0.0600 0.0762 0.1244 0.069 Uiso calc PR 0.513(10) A 2
H H8'B -0.0798 0.2252 0.1702 0.069 Uiso calc PR 0.513(10) A 2
C C9 0.00368(11) 0.2690(4) 0.14959(15) 0.0557(8) Uani d D 1 . .
H H9A 0.0092 0.1600 0.1754 0.067 Uiso calc PR 0.487(10) A 1
H H9B 0.0249 0.3529 0.1868 0.067 Uiso calc PR 0.487(10) A 1
H H9C 0.0031 0.3853 0.1666 0.067 Uiso d PR 0.513(10) A 2
H H9D 0.0289 0.2045 0.1925 0.067 Uiso d PR 0.513(10) A 2
C C10 0.03186(11) 0.2633(3) 0.08256(13) 0.0437(7) Uani d . 1 A .
C C11 0.18703(13) 0.2987(4) 0.05462(15) 0.0553(8) Uani d . 1 . .
C C12 -0.01342(12) 0.2273(4) -0.13334(17) 0.0529(7) Uani d . 1 . .
C C13 0.13542(11) 0.2928(4) 0.17762(14) 0.0460(7) Uani d . 1 . .
C C14 0.15436(12) 0.4482(4) 0.20935(15) 0.0609(8) Uani d . 1 . .
H H14A 0.1402 0.5457 0.1811 0.073 Uiso calc R 1 . .
C C15 0.19417(12) 0.4616(4) 0.28271(15) 0.0670(9) Uani d . 1 . .
H H15A 0.2066 0.5681 0.3030 0.080 Uiso calc R 1 . .
C C16 0.21563(12) 0.3209(5) 0.32594(15) 0.0593(8) Uani d . 1 . .
C C17 0.19562(13) 0.1659(5) 0.29469(17) 0.0674(9) Uani d . 1 . .
H H17A 0.2092 0.0687 0.3235 0.081 Uiso calc R 1 . .
C C18 0.15580(12) 0.1509(4) 0.22148(16) 0.0616(8) Uani d . 1 . .
H H18A 0.1427 0.0445 0.2018 0.074 Uiso calc R 1 . .
C C19 0.26099(14) 0.3362(5) 0.40513(16) 0.0956(13) Uani d . 1 . .
H H19A 0.2694 0.2259 0.4281 0.143 Uiso calc R 1 . .
H H19B 0.2443 0.4068 0.4378 0.143 Uiso calc R 1 . .
H H19C 0.2980 0.3854 0.3998 0.143 Uiso calc R 1 . .
H H2A 0.0927(12) 0.237(3) -0.1470(15) 0.048(8) Uiso d . 1 . .
H H2B 0.1591(19) 0.246(4) -0.091(2) 0.117(14) Uiso d . 1 . .

loop_
_atom_site_aniso_label
_atom_site_aniso_U_11
_atom_site_aniso_U_22
_atom_site_aniso_U_33
_atom_site_aniso_U_12
_atom_site_aniso_U_13
_atom_site_aniso_U_23
N1 0.0427(16) 0.132(3) 0.0669(17) -0.0140(17) 0.0185(14) -0.0284(16)
N2 0.0518(17) 0.088(2) 0.0409(15) -0.0072(14) 0.0172(13) -0.0078(14)
N3 0.0565(17) 0.120(2) 0.0460(15) 0.0046(15) 0.0066(13) -0.0047(15)
C1 0.0329(15) 0.0571(18) 0.0382(15) 0.0005(12) 0.0064(12) 0.0005(12)
C2 0.0337(15) 0.0574(18) 0.0443(15) -0.0041(12) 0.0104(12) -0.0020(13)
C3 0.0398(16) 0.0509(17) 0.0428(16) -0.0018(13) 0.0127(13) -0.0025(13)
C4 0.0404(16) 0.0528(17) 0.0375(14) 0.0003(13) 0.0073(12) 0.0010(12)
C5 0.0362(15) 0.0483(17) 0.0394(14) 0.0019(12) 0.0086(12) 0.0023(12)
C6 0.0338(16) 0.080(2) 0.0462(16) 0.0029(14) 0.0052(13) 0.0020(15)
C7 0.045(4) 0.065(8) 0.059(6) 0.005(4) 0.012(4) 0.001(4)
C8 0.042(4) 0.077(6) 0.042(4) 0.006(4) 0.011(3) 0.011(4)
C7' 0.035(4) 0.069(7) 0.054(5) -0.004(4) 0.013(3) -0.002(4)
C8' 0.039(4) 0.093(7) 0.045(4) -0.001(4) 0.019(3) 0.007(4)
C9 0.0411(16) 0.085(2) 0.0422(15) 0.0030(15) 0.0129(13) 0.0029(15)
C10 0.0365(15) 0.0582(18) 0.0359(14) 0.0000(13) 0.0091(12) 0.0004(12)
C11 0.0450(18) 0.078(2) 0.0451(17) -0.0053(16) 0.0159(14) -0.0119(15)
C12 0.0440(17) 0.071(2) 0.0438(17) 0.0049(15) 0.0113(14) 0.0002(15)
C13 0.0308(14) 0.069(2) 0.0386(15) 0.0013(14) 0.0100(12) -0.0008(15)
C14 0.058(2) 0.069(2) 0.0476(17) 0.0019(16) 0.0015(15) 0.0041(16)
C15 0.058(2) 0.088(3) 0.0474(18) -0.0096(18) 0.0014(16) -0.0097(17)
C16 0.0330(16) 0.103(3) 0.0392(16) 0.0013(18) 0.0063(13) 0.0043(18)
C17 0.054(2) 0.091(3) 0.0528(19) 0.0137(19) 0.0073(16) 0.0213(18)
C18 0.0548(19) 0.071(2) 0.0522(18) 0.0074(17) 0.0042(15) 0.0051(16)
C19 0.062(2) 0.166(4) 0.0461(19) -0.007(2) -0.0060(16) 0.012(2)

loop_
_atom_type_symbol
_atom_type_description
_atom_type_scat_dispersion_real
_atom_type_scat_dispersion_imag
_atom_type_scat_source
C C 0.0033 0.0016 'International Tables Vol C Tables 4.2.6.8 and 6.1.1.4'
H H 0.0000 0.0000 'International Tables Vol C Tables 4.2.6.8 and 6.1.1.4'
N N 0.0061 0.0033 'International Tables Vol C Tables 4.2.6.8 and 6.1.1.4'

loop_
_geom_angle_atom_site_label_1
_geom_angle_atom_site_label_2
_geom_angle_atom_site_label_3
_geom_angle
C3 N2 H2A 118.7(18)
C3 N2 H2B 122(2)
H2A N2 H2B 118(3)
C10 C1 C2 120.5(2)
C10 C1 C13 121.4(2)
C2 C1 C13 118.1(2)
C3 C2 C1 122.0(2)
C3 C2 C11 120.5(2)
C1 C2 C11 117.4(2)
N2 C3 C2 121.1(2)
N2 C3 C4 122.7(2)
C2 C3 C4 116.3(2)
C3 C4 C5 122.2(2)
C3 C4 C12 118.7(2)
C5 C4 C12 119.1(2)
C10 C5 C4 120.3(2)
C10 C5 C6 121.1(2)
C4 C5 C6 118.6(2)
C5 C6 C7' 114.4(3)
C5 C6 C7 114.2(4)
C5 C6 H6A 108.7
C7 C6 H6A 108.7
C5 C6 H6B 108.7
C7 C6 H6B 108.7
H6A C6 H6B 107.6
C5 C6 H6C 108.5
C7' C6 H6C 108.5
C5 C6 H6D 108.8
C7' C6 H6D 108.7
H6C C6 H6D 107.7
C6 C7 C8 110.5(6)
C6 C7 H7A 109.6
C8 C7 H7A 109.6
C6 C7 H7B 109.6
C8 C7 H7B 109.6
H7A C7 H7B 108.1
C9 C8 C7 109.6(7)
C9 C8 H8A 109.8
C7 C8 H8A 109.8
C9 C8 H8B 109.8
C7 C8 H8B 109.8
H8A C8 H8B 108.2
C6 C7' C8' 111.4(6)
C6 C7' H7'A 109.3
C8' C7' H7'A 109.3
C6 C7' H7'B 109.3
C8' C7' H7'B 109.3
H7'A C7' H7'B 108.0
C7' C8' C9 109.6(6)
C7' C8' H8'A 109.7
C9 C8' H8'A 109.7
C7' C8' H8'B 109.7
C9 C8' H8'B 109.7
H8'A C8' H8'B 108.2
C8 C9 C10 113.2(3)
C10 C9 C8' 113.2(3)
C8 C9 H9A 108.9
C10 C9 H9A 108.9
C8 C9 H9B 108.9
C10 C9 H9B 108.9
C8' C9 H9B 133.1
H9A C9 H9B 107.8
C10 C9 H9C 108.9
C8' C9 H9C 109.0
H9A C9 H9C 134.7
C8 C9 H9D 133.0
C10 C9 H9D 108.9
C8' C9 H9D 108.8
H9C C9 H9D 107.8
C5 C10 C1 118.7(2)
C5 C10 C9 121.8(2)
C1 C10 C9 119.5(2)
N1 C11 C2 178.7(3)
N3 C12 C4 179.5(3)
C14 C13 C18 118.3(2)
C14 C13 C1 121.0(2)
C18 C13 C1 120.6(3)
C13 C14 C15 120.8(3)
C13 C14 H14A 119.6
C15 C14 H14A 119.6
C16 C15 C14 121.1(3)
C16 C15 H15A 119.4
C14 C15 H15A 119.4
C15 C16 C17 117.9(3)
C15 C16 C19 120.8(3)
C17 C16 C19 121.2(3)
C16 C17 C18 121.5(3)
C16 C17 H17A 119.2
C18 C17 H17A 119.2
C13 C18 C17 120.3(3)
C13 C18 H18A 119.9
C17 C18 H18A 119.9
C16 C19 H19A 109.5
C16 C19 H19B 109.5
H19A C19 H19B 109.5
C16 C19 H19C 109.5
H19A C19 H19C 109.5
H19B C19 H19C 109.5

loop_
_geom_bond_atom_site_label_1
_geom_bond_atom_site_label_2
_geom_bond_distance
N1 C11 1.145(3)
N2 C3 1.361(3)
N2 H2A 0.85(3)
N2 H2B 0.98(4)
N3 C12 1.146(3)
C1 C10 1.396(3)
C1 C2 1.405(3)
C1 C13 1.489(3)
C2 C3 1.405(3)
C2 C11 1.441(4)
C3 C4 1.406(3)
C4 C5 1.406(3)
C4 C12 1.437(4)
C5 C10 1.392(3)
C5 C6 1.509(3)
C6 C7' 1.512(7)
C6 C7 1.525(8)
C6 H6A 0.97
C6 H6B 0.97
C6 H6C 0.96
C6 H6D 0.96
C7 C8 1.534(8)
C7 H7A 0.97
C7 H7B 0.97
C8 C9 1.506(6)
C8 H8A 0.97
C8 H8B 0.97
C7' C8' 1.524(8)
C7' H7'A 0.97
C7' H7'B 0.97
C8' C9 1.529(6)
C8' H8'A 0.97
C8' H8'B 0.97
C9 C10 1.511(4)
C9 H9A 0.97
C9 H9B 0.97
C9 H9C 0.97
C9 H9D 0.97
C13 C14 1.373(4)
C13 C18 1.375(4)
C14 C15 1.382(3)
C14 H14A 0.93
C15 C16 1.367(4)
C15 H15A 0.93
C16 C17 1.372(4)
C16 C19 1.514(4)
C17 C18 1.381(4)
C17 H17A 0.93
C18 H18A 0.93
C19 H19A 0.96
C19 H19B 0.96
C19 H19C 0.96

loop_
_geom_hbond_atom_site_label_D
_geom_hbond_atom_site_label_H
_geom_hbond_atom_site_label_A
_geom_hbond_site_symmetry_A
_geom_hbond_distance_DH
_geom_hbond_distance_HA
_geom_hbond_distance_DA
_geom_hbond_angle_DHA
N2 H2B N1 7 0.98(4) 2.32(4) 3.288(4) 171(3)

loop_
_geom_torsion_atom_site_label_1
_geom_torsion_atom_site_label_2
_geom_torsion_atom_site_label_3
_geom_torsion_atom_site_label_4
_geom_torsion
C10 C1 C2 C3 -0.9(4)
C13 C1 C2 C3 178.4(3)
C10 C1 C2 C11 177.1(2)
C13 C1 C2 C11 -3.6(4)
C1 C2 C3 N2 -178.9(2)
C11 C2 C3 N2 3.2(4)
C1 C2 C3 C4 0.9(4)
C11 C2 C3 C4 -177.0(2)
N2 C3 C4 C5 179.6(2)
C2 C3 C4 C5 -0.2(4)
N2 C3 C4 C12 -1.2(4)
C2 C3 C4 C12 179.0(2)
C3 C4 C5 C10 -0.5(4)
C12 C4 C5 C10 -179.8(2)
C3 C4 C5 C6 -179.7(2)
C12 C4 C5 C6 1.1(3)
C10 C5 C6 C7' 13.9(5)
C4 C5 C6 C7' -167.0(5)
C10 C5 C6 C7 -11.8(6)
C4 C5 C6 C7 167.4(5)
C5 C6 C7 C8 43.3(10)
C7' C6 C7 C8 -52.7(10)
C6 C7 C8 C9 -62.8(11)
C5 C6 C7' C8' -43.9(10)
C7 C6 C7' C8' 50.8(10)
C6 C7' C8' C9 61.3(11)
C7 C8 C9 C10 49.5(9)
C7 C8 C9 C8' -48.1(7)
C7' C8' C9 C8 49.5(7)
C7' C8' C9 C10 -48.1(9)
C4 C5 C10 C1 0.6(4)
C6 C5 C10 C1 179.8(2)
C4 C5 C10 C9 179.5(2)
C6 C5 C10 C9 -1.3(4)
C2 C1 C10 C5 0.1(4)
C13 C1 C10 C5 -179.2(2)
C2 C1 C10 C9 -178.9(2)
C13 C1 C10 C9 1.9(4)
C8 C9 C10 C5 -18.3(5)
C8' C9 C10 C5 19.1(5)
C8 C9 C10 C1 160.5(5)
C8' C9 C10 C1 -162.0(5)
C10 C1 C13 C14 -95.6(3)
C2 C1 C13 C14 85.1(3)
C10 C1 C13 C18 85.7(3)
C2 C1 C13 C18 -93.5(3)
C18 C13 C14 C15 1.7(4)
C1 C13 C14 C15 -177.0(2)
C13 C14 C15 C16 -0.3(4)
C14 C15 C16 C17 -1.0(4)
C14 C15 C16 C19 177.8(2)
C15 C16 C17 C18 1.0(4)
C19 C16 C17 C18 -177.9(3)
C14 C13 C18 C17 -1.7(4)
C1 C13 C18 C17 176.9(2)
C16 C17 C18 C13 0.4(4)
